data_1543346
loop_
_publ_author_name
'El-Gokha, Ahmed'
'Schollmeyer, Dieter'
'Koch, Pierre'

_publ_section_title
;
 4-Methyl-<i>N</i>-(4-methylpyridin-2-yl)-<i>N</i>-(3,4,5,6-tetrahydro-2<i>H</i>-pyran-4-yl)pyridin-2-amine
;
_journal_issue 5
_journal_name_full IUCrData
_journal_page_first x160804
_journal_paper_doi 10.1107/S241431461600804X
_journal_volume 1
_journal_year 2016
_chemical_formula_iupac 'C17 H21 N3 O'
_chemical_formula_moiety 'C17 H21 N3 O'
_chemical_formula_sum 'C17 H21 N3 O'
_chemical_formula_weight 283.37
_chemical_name_systematic
4-Methyl-<i>N</i>-(4-methylpyridin-2-yl)-<i>N</i>-(3,4,5,6-tetrahydro-2<i>H</i>-pyran-4-yl)pyridin-2-amine
_space_group_crystal_system monoclinic
_space_group_IT_number 14
_space_group_name_Hall '-P 2ybc'
_space_group_name_H-M_alt 'P 1 21/c 1'
_symmetry_space_group_name_Hall '-P 2ybc'
_symmetry_space_group_name_H-M 'P 1 21/c 1'
_atom_sites_solution_hydrogens geom
_audit_creation_method SHELXL-2014/7
_cell_angle_alpha 90
_cell_angle_beta 100.1035(17)
_cell_angle_gamma 90
_cell_formula_units_Z 4
_cell_length_a 14.5487(9)
_cell_length_b 10.1675(6)
_cell_length_c 10.4269(6)
_cell_measurement_reflns_used 9759
_cell_measurement_temperature 173(2)
_cell_measurement_theta_max 36.2
_cell_measurement_theta_min 2.2
_cell_volume 1518.47(16)
_computing_cell_refinement
;
APEX2 (Bruker, 2006)
;
_computing_data_collection
;
APEX2 (Bruker, 2006)
;
_computing_data_reduction
;
APEX2 (Bruker, 2006)
;
_computing_molecular_graphics
;
XP (Sheldrick, 2015)
;
_computing_publication_material
;
SHELXL2014 (Sheldrick, 2015)
;
_computing_structure_refinement
;
SHELXL2014 (Sheldrick, 2015)
;
_computing_structure_solution
;
SIR97 (Altomare <i>et al.</i>,  1999)
;
_diffrn_ambient_temperature 173(2)
_diffrn_measured_fraction_theta_full 1.000
_diffrn_measured_fraction_theta_max 1.000
_diffrn_measurement_device '\k-geometry diffractometer'
_diffrn_measurement_device_type 'Bruker SMART CCD'
_diffrn_measurement_method 'CCD scan'
_diffrn_radiation_monochromator graphite
_diffrn_radiation_type MoK\a
_diffrn_radiation_wavelength 0.71069
_diffrn_reflns_av_R_equivalents 0.0241
_diffrn_reflns_limit_h_max 19
_diffrn_reflns_limit_h_min -19
_diffrn_reflns_limit_k_max 13
_diffrn_reflns_limit_k_min -13
_diffrn_reflns_limit_l_max 13
_diffrn_reflns_limit_l_min -13
_diffrn_reflns_number 65777
_diffrn_reflns_theta_full 25.240
_diffrn_reflns_theta_max 27.995
_diffrn_reflns_theta_min 2.456
_exptl_absorpt_coefficient_mu 0.079
_exptl_absorpt_correction_type none
_exptl_crystal_colour colorless
_exptl_crystal_density_diffrn 1.240
_exptl_crystal_description block
_exptl_crystal_F_000 608
_exptl_crystal_size_max 0.500
_exptl_crystal_size_mid 0.400
_exptl_crystal_size_min 0.240
_refine_diff_density_max 0.286
_refine_diff_density_min -0.249
_refine_ls_extinction_method none
_refine_ls_goodness_of_fit_ref 1.045
_refine_ls_hydrogen_treatment constr
_refine_ls_matrix_type full
_refine_ls_number_parameters 192
_refine_ls_number_reflns 3668
_refine_ls_number_restraints 0
_refine_ls_restrained_S_all 1.045
_refine_ls_R_factor_all 0.0463
_refine_ls_R_factor_gt 0.0418
_refine_ls_shift/su_max 0.000
_refine_ls_shift/su_mean 0.000
_refine_ls_structure_factor_coef Fsqd
_refine_ls_weighting_details 'w=1/[\s^2^(Fo^2^)+(0.0670P)^2^+0.4545P] where P=(Fo^2^+2Fc^2^)/3'
_refine_ls_weighting_scheme calc
_refine_ls_wR_factor_gt 0.1137
_refine_ls_wR_factor_ref 0.1216
_reflns_number_gt 3310
_reflns_number_total 3668
_reflns_threshold_expression 'I > 2\s(I)'
_cod_data_source_file bt4012sup1.cif
_cod_data_source_block I
_cod_database_code 1543346
_shelx_space_group_comment
;
The symmetry employed for this shelxl refinement is uniquely defined
by the following loop, which should always be used as a source of
symmetry information in preference to the above space-group names.
They are only intended as comments.
;
_shelx_estimated_absorpt_t_min 0.962
_shelx_estimated_absorpt_t_max 0.981

loop_
_space_group_symop_operation_xyz
'x, y, z'
'-x, y+1/2, -z+1/2'
'-x, -y, -z'
'x, -y-1/2, z-1/2'

loop_
_atom_site_type_symbol
_atom_site_label
_atom_site_fract_x
_atom_site_fract_y
_atom_site_fract_z
_atom_site_U_iso_or_equiv
_atom_site_adp_type
_atom_site_calc_flag
_atom_site_occupancy
N N1 0.24545(6) 0.35573(9) 0.11326(9) 0.0270(2) Uani d 1
C C2 0.18456(7) 0.35008(10) -0.01542(9) 0.0240(2) Uani d 1
H H2 0.2066 0.2757 -0.0650 0.029 Uiso calc 1
C C3 0.19032(8) 0.47553(11) -0.09352(11) 0.0311(2) Uani d 1
H H3A 0.1747 0.5522 -0.0429 0.037 Uiso calc 1
H H3B 0.2548 0.4872 -0.1100 0.037 Uiso calc 1
C C4 0.12302(9) 0.46855(13) -0.22235(11) 0.0363(3) Uani d 1
H H4A 0.1263 0.5517 -0.2707 0.044 Uiso calc 1
H H4B 0.1421 0.3961 -0.2755 0.044 Uiso calc 1
O O5 0.02931(6) 0.44727(9) -0.20449(8) 0.0362(2) Uani d 1
C C6 0.02138(8) 0.32609(13) -0.13960(12) 0.0370(3) Uani d 1
H H6A 0.0397 0.2532 -0.1928 0.044 Uiso calc 1
H H6B -0.0445 0.3122 -0.1305 0.044 Uiso calc 1
C C7 0.08279(7) 0.32332(12) -0.00489(11) 0.0323(2) Uani d 1
H H7A 0.0778 0.2362 0.0357 0.039 Uiso calc 1
H H7B 0.0609 0.3908 0.0513 0.039 Uiso calc 1
C C8 0.30513(6) 0.25363(9) 0.15970(9) 0.0215(2) Uani d 1
N N9 0.30153(6) 0.14462(8) 0.08667(8) 0.02608(19) Uani d 1
C C10 0.36135(8) 0.04730(10) 0.13208(11) 0.0319(2) Uani d 1
H H10 0.3605 -0.0296 0.0802 0.038 Uiso calc 1
C C11 0.42372(8) 0.05082(11) 0.24818(11) 0.0319(2) Uani d 1
H H11 0.4648 -0.0207 0.2742 0.038 Uiso calc 1
C C12 0.42478(7) 0.16324(10) 0.32680(10) 0.0258(2) Uani d 1
C C13 0.36555(7) 0.26533(10) 0.28109(9) 0.0238(2) Uani d 1
H H13 0.3654 0.3434 0.3311 0.029 Uiso calc 1
C C14 0.48623(8) 0.17290(13) 0.45881(11) 0.0359(3) Uani d 1
H H14A 0.5002 0.2655 0.4798 0.054 Uiso calc 1
H H14B 0.5445 0.1250 0.4577 0.054 Uiso calc 1
H H14C 0.4539 0.1345 0.5247 0.054 Uiso calc 1
C C15 0.25355(7) 0.47598(10) 0.18586(10) 0.0244(2) Uani d 1
N N16 0.32140(7) 0.55840(10) 0.16619(10) 0.0332(2) Uani d 1
C C17 0.33256(8) 0.66720(12) 0.23981(13) 0.0370(3) Uani d 1
H H17 0.3802 0.7272 0.2273 0.044 Uiso calc 1
C C18 0.27875(8) 0.69742(11) 0.33315(12) 0.0331(2) Uani d 1
H H18 0.2903 0.7755 0.3835 0.040 Uiso calc 1
C C19 0.20782(7) 0.61220(11) 0.35218(10) 0.0283(2) Uani d 1
C C20 0.19537(7) 0.49906(10) 0.27543(10) 0.0257(2) Uani d 1
H H20 0.1474 0.4383 0.2845 0.031 Uiso calc 1
C C21 0.14761(10) 0.63831(15) 0.45276(12) 0.0435(3) Uani d 1
H H21A 0.1839 0.6861 0.5263 0.065 Uiso calc 1
H H21B 0.1261 0.5546 0.4835 0.065 Uiso calc 1
H H21C 0.0935 0.6913 0.4140 0.065 Uiso calc 1

loop_
_atom_site_aniso_label
_atom_site_aniso_U_11
_atom_site_aniso_U_22
_atom_site_aniso_U_33
_atom_site_aniso_U_12
_atom_site_aniso_U_13
_atom_site_aniso_U_23
N1 0.0261(4) 0.0235(4) 0.0280(4) 0.0056(3) -0.0045(3) -0.0052(3)
C2 0.0229(4) 0.0240(5) 0.0235(5) 0.0033(3) -0.0005(3) -0.0016(3)
C3 0.0308(5) 0.0327(5) 0.0297(5) -0.0025(4) 0.0051(4) 0.0041(4)
C4 0.0387(6) 0.0449(7) 0.0254(5) 0.0034(5) 0.0064(4) 0.0071(4)
O5 0.0315(4) 0.0450(5) 0.0302(4) 0.0100(3) -0.0001(3) 0.0081(3)
C6 0.0265(5) 0.0471(7) 0.0341(6) -0.0024(5) -0.0043(4) 0.0072(5)
C7 0.0255(5) 0.0410(6) 0.0284(5) -0.0032(4) -0.0007(4) 0.0091(4)
C8 0.0192(4) 0.0224(4) 0.0232(4) 0.0003(3) 0.0042(3) 0.0007(3)
N9 0.0285(4) 0.0227(4) 0.0257(4) 0.0018(3) 0.0014(3) -0.0017(3)
C10 0.0390(6) 0.0234(5) 0.0316(5) 0.0059(4) 0.0016(4) -0.0031(4)
C11 0.0356(6) 0.0265(5) 0.0316(5) 0.0094(4) 0.0009(4) 0.0021(4)
C12 0.0238(5) 0.0289(5) 0.0242(5) 0.0023(4) 0.0033(4) 0.0022(4)
C13 0.0225(4) 0.0251(5) 0.0233(4) 0.0013(4) 0.0029(3) -0.0020(3)
C14 0.0350(6) 0.0417(6) 0.0275(5) 0.0114(5) -0.0039(4) -0.0008(4)
C15 0.0226(4) 0.0222(5) 0.0261(5) 0.0044(3) -0.0017(3) -0.0020(3)
N16 0.0286(4) 0.0319(5) 0.0398(5) -0.0025(4) 0.0078(4) -0.0081(4)
C17 0.0331(6) 0.0301(6) 0.0482(7) -0.0065(4) 0.0087(5) -0.0080(5)
C18 0.0349(6) 0.0254(5) 0.0368(6) 0.0023(4) 0.0003(4) -0.0087(4)
C19 0.0290(5) 0.0304(5) 0.0239(5) 0.0072(4) 0.0001(4) -0.0021(4)
C20 0.0250(5) 0.0257(5) 0.0247(5) 0.0013(4) 0.0001(4) 0.0011(4)
C21 0.0454(7) 0.0548(8) 0.0320(6) 0.0017(6) 0.0115(5) -0.0107(5)

loop_
_atom_type_symbol
_atom_type_description
_atom_type_scat_dispersion_real
_atom_type_scat_dispersion_imag
_atom_type_scat_source
C C 0.0033 0.0016 'International Tables Vol C Tables 4.2.6.8 and 6.1.1.4'
H H 0.0000 0.0000 'International Tables Vol C Tables 4.2.6.8 and 6.1.1.4'
N N 0.0061 0.0033 'International Tables Vol C Tables 4.2.6.8 and 6.1.1.4'
O O 0.0106 0.0060 'International Tables Vol C Tables 4.2.6.8 and 6.1.1.4'

loop_
_geom_angle_atom_site_label_1
_geom_angle_atom_site_label_2
_geom_angle_atom_site_label_3
_geom_angle
C8 N1 C15 117.82(8)
C8 N1 C2 121.94(8)
C15 N1 C2 119.68(8)
N1 C2 C3 111.92(8)
N1 C2 C7 112.14(8)
C3 C2 C7 109.41(8)
N1 C2 H2 107.7
C3 C2 H2 107.7
C7 C2 H2 107.7
C4 C3 C2 110.25(9)
C4 C3 H3A 109.6
C2 C3 H3A 109.6
C4 C3 H3B 109.6
C2 C3 H3B 109.6
H3A C3 H3B 108.1
O5 C4 C3 112.01(9)
O5 C4 H4A 109.2
C3 C4 H4A 109.2
O5 C4 H4B 109.2
C3 C4 H4B 109.2
H4A C4 H4B 107.9
C6 O5 C4 110.71(9)
O5 C6 C7 111.78(10)
O5 C6 H6A 109.3
C7 C6 H6A 109.3
O5 C6 H6B 109.3
C7 C6 H6B 109.3
H6A C6 H6B 107.9
C6 C7 C2 110.40(9)
C6 C7 H7A 109.6
C2 C7 H7A 109.6
C6 C7 H7B 109.6
C2 C7 H7B 109.6
H7A C7 H7B 108.1
N9 C8 N1 117.48(8)
N9 C8 C13 122.30(9)
N1 C8 C13 120.21(9)
C8 N9 C10 116.68(9)
N9 C10 C11 125.02(10)
N9 C10 H10 117.5
C11 C10 H10 117.5
C10 C11 C12 118.11(9)
C10 C11 H11 120.9
C12 C11 H11 120.9
C13 C12 C11 117.92(9)
C13 C12 C14 120.06(9)
C11 C12 C14 122.00(9)
C12 C13 C8 119.91(9)
C12 C13 H13 120.0
C8 C13 H13 120.0
C12 C14 H14A 109.5
C12 C14 H14B 109.5
H14A C14 H14B 109.5
C12 C14 H14C 109.5
H14A C14 H14C 109.5
H14B C14 H14C 109.5
N16 C15 C20 123.47(9)
N16 C15 N1 116.64(9)
C20 C15 N1 119.83(9)
C15 N16 C17 116.60(10)
N16 C17 C18 123.96(11)
N16 C17 H17 118.0
C18 C17 H17 118.0
C17 C18 C19 119.18(10)
C17 C18 H18 120.4
C19 C18 H18 120.4
C18 C19 C20 117.24(10)
C18 C19 C21 121.89(10)
C20 C19 C21 120.86(10)
C15 C20 C19 119.54(10)
C15 C20 H20 120.2
C19 C20 H20 120.2
C19 C21 H21A 109.5
C19 C21 H21B 109.5
H21A C21 H21B 109.5
C19 C21 H21C 109.5
H21A C21 H21C 109.5
H21B C21 H21C 109.5

loop_
_geom_bond_atom_site_label_1
_geom_bond_atom_site_label_2
_geom_bond_distance
N1 C8 1.3850(12)
N1 C15 1.4319(12)
N1 C2 1.4736(12)
C2 C3 1.5236(14)
C2 C7 1.5281(14)
C2 H2 1.0000
C3 C4 1.5188(15)
C3 H3A 0.9900
C3 H3B 0.9900
C4 O5 1.4245(15)
C4 H4A 0.9900
C4 H4B 0.9900
O5 C6 1.4201(15)
C6 C7 1.5269(15)
C6 H6A 0.9900
C6 H6B 0.9900
C7 H7A 0.9900
C7 H7B 0.9900
C8 N9 1.3406(12)
C8 C13 1.4137(13)
N9 C10 1.3476(14)
C10 C11 1.3801(15)
C10 H10 0.9500
C11 C12 1.4051(15)
C11 H11 0.9500
C12 C13 1.3796(14)
C12 C14 1.5072(14)
C13 H13 0.9500
C14 H14A 0.9800
C14 H14B 0.9800
C14 H14C 0.9800
C15 N16 1.3379(14)
C15 C20 1.3861(14)
N16 C17 1.3400(15)
C17 C18 1.3863(17)
C17 H17 0.9500
C18 C19 1.3882(16)
C18 H18 0.9500
C19 C20 1.3948(14)
C19 C21 1.5034(15)
C20 H20 0.9500
C21 H21A 0.9800
C21 H21B 0.9800
C21 H21C 0.9800

loop_
_geom_hbond_atom_site_label_D
_geom_hbond_atom_site_label_H
_geom_hbond_atom_site_label_A
_geom_hbond_site_symmetry_A
_geom_hbond_distance_DH
_geom_hbond_distance_HA
_geom_hbond_distance_DA
_geom_hbond_angle_DHA
C2 H2 N9 . 1.00 2.33 2.7852(13) 107
C14 H14B N16 2_645 0.98 2.61 3.4881(16) 149

loop_
_geom_torsion_atom_site_label_1
_geom_torsion_atom_site_label_2
_geom_torsion_atom_site_label_3
_geom_torsion_atom_site_label_4
_geom_torsion
C8 N1 C2 C3 -132.02(10)
C15 N1 C2 C3 39.22(13)
C8 N1 C2 C7 104.59(11)
C15 N1 C2 C7 -84.18(12)
N1 C2 C3 C4 -177.13(8)
C7 C2 C3 C4 -52.21(12)
C2 C3 C4 O5 57.26(13)
C3 C4 O5 C6 -61.05(13)
C4 O5 C6 C7 60.54(13)
O5 C6 C7 C2 -56.63(13)
N1 C2 C7 C6 176.76(9)
C3 C2 C7 C6 51.96(12)
C15 N1 C8 N9 -175.55(9)
C2 N1 C8 N9 -4.16(14)
C15 N1 C8 C13 5.70(14)
C2 N1 C8 C13 177.09(9)
N1 C8 N9 C10 178.73(9)
C13 C8 N9 C10 -2.55(14)
C8 N9 C10 C11 1.48(17)
N9 C10 C11 C12 0.88(18)
C10 C11 C12 C13 -2.15(16)
C10 C11 C12 C14 176.26(11)
C11 C12 C13 C8 1.15(15)
C14 C12 C13 C8 -177.30(9)
N9 C8 C13 C12 1.28(15)
N1 C8 C13 C12 179.97(9)
C8 N1 C15 N16 81.25(12)
C2 N1 C15 N16 -90.35(11)
C8 N1 C15 C20 -95.89(11)
C2 N1 C15 C20 92.52(12)
C20 C15 N16 C17 0.90(16)
N1 C15 N16 C17 -176.12(10)
C15 N16 C17 C18 0.18(18)
N16 C17 C18 C19 -0.85(19)
C17 C18 C19 C20 0.44(16)
C17 C18 C19 C21 179.31(11)
N16 C15 C20 C19 -1.29(15)
N1 C15 C20 C19 175.64(9)
C18 C19 C20 C15 0.55(14)
C21 C19 C20 C15 -178.33(10)

_cod_database_fobs_code 1543346
